data_7033062
loop_
_publ_author_name
'Habata, Yoichi'
'Kizaki, Juli'
'Hosoi, Yasuhiro'
'Ikeda, Mari'
'Kuwahara, Shunsuke'

_publ_section_title
;
 Argentivorous molecules bearing three aromatic side arms: synthesis of
 triple-armed cyclens and their complexing property towards Ag(+).
;
_journal_issue 3
_journal_name_full 'Dalton transactions (Cambridge, England : 2003)'
_journal_page_first 1170
_journal_page_last 1177
_journal_paper_doi 10.1039/c4dt02954b
_journal_volume 44
_journal_year 2015
_chemical_formula_sum 'C10 H20 N4 O2'
_chemical_formula_weight 228.30
_chemical_name_systematic
; 
 ? 
;
_space_group_IT_number 14
_symmetry_cell_setting monoclinic
_symmetry_space_group_name_Hall '-P 2ybc'
_symmetry_space_group_name_H-M 'P 1 21/c 1'
_atom_sites_solution_hydrogens geom
_atom_sites_solution_primary direct
_atom_sites_solution_secondary difmap
_audit_creation_method SHELXL-97
_cell_angle_alpha 90.00
_cell_angle_beta 102.0980(10)
_cell_angle_gamma 90.00
_cell_formula_units_Z 8
_cell_length_a 9.6821(6)
_cell_length_b 16.7879(10)
_cell_length_c 14.9185(9)
_cell_measurement_reflns_used 3563
_cell_measurement_temperature 273
_cell_measurement_theta_max 29.48
_cell_measurement_theta_min 2.43
_cell_volume 2371.0(2)
_computing_cell_refinement 'Bruker SMART'
_computing_data_collection 'Bruker SMART'
_computing_data_reduction 'Bruker SAINT'
_computing_molecular_graphics 'Bruker SHELXTL'
_computing_publication_material 'Bruker SHELXTL'
_computing_structure_refinement 'SHELXL-97 (Sheldrick, 1997)'
_computing_structure_solution 'SHELXS-97 (Sheldrick, 1990)'
_diffrn_ambient_temperature 273
_diffrn_detector_area_resol_mean 8.333
_diffrn_measured_fraction_theta_full 0.990
_diffrn_measured_fraction_theta_max 0.990
_diffrn_measurement_device_type 'CCD area detector'
_diffrn_measurement_method 'phi and omega scans'
_diffrn_radiation_monochromator graphite
_diffrn_radiation_source 'fine-focus sealed tube'
_diffrn_radiation_type MoK\a
_diffrn_radiation_wavelength 0.71073
_diffrn_reflns_av_R_equivalents 0.0354
_diffrn_reflns_av_sigmaI/netI 0.0496
_diffrn_reflns_limit_h_max 11
_diffrn_reflns_limit_h_min -13
_diffrn_reflns_limit_k_max 19
_diffrn_reflns_limit_k_min -23
_diffrn_reflns_limit_l_max 20
_diffrn_reflns_limit_l_min -20
_diffrn_reflns_number 17262
_diffrn_reflns_theta_full 29.60
_diffrn_reflns_theta_max 29.60
_diffrn_reflns_theta_min 1.85
_exptl_absorpt_coefficient_mu 0.091
_exptl_absorpt_correction_T_max 0.9851
_exptl_absorpt_correction_T_min 0.9637
_exptl_absorpt_correction_type empirical
_exptl_absorpt_process_details 'SADABS; Sheldrick, 1996'
_exptl_crystal_colour colourless
_exptl_crystal_density_diffrn 1.279
_exptl_crystal_density_method 'not measured'
_exptl_crystal_description block
_exptl_crystal_F_000 992
_exptl_crystal_recrystallization_method 'Re-crystallisation from solvent: '
_exptl_crystal_size_max 0.41
_exptl_crystal_size_mid 0.18
_exptl_crystal_size_min 0.17
_refine_diff_density_max 0.701
_refine_diff_density_min -0.266
_refine_diff_density_rms 0.052
_refine_ls_extinction_method none
_refine_ls_goodness_of_fit_ref 1.030
_refine_ls_hydrogen_treatment mixed
_refine_ls_matrix_type full
_refine_ls_number_parameters 325
_refine_ls_number_reflns 6611
_refine_ls_number_restraints 0
_refine_ls_restrained_S_all 1.030
_refine_ls_R_factor_all 0.0754
_refine_ls_R_factor_gt 0.0499
_refine_ls_shift/su_max 0.001
_refine_ls_shift/su_mean 0.000
_refine_ls_structure_factor_coef Fsqd
_refine_ls_weighting_details 'calc w=1/[\s^2^(Fo^2^)+(0.0583P)^2^+0.4323P] where P=(Fo^2^+2Fc^2^)/3'
_refine_ls_weighting_scheme calc
_refine_ls_wR_factor_gt 0.1162
_refine_ls_wR_factor_ref 0.1282
_reflns_number_gt 4750
_reflns_number_total 6611
_reflns_threshold_expression >2sigma(I)
_cod_data_source_file c4dt02954b2.cif
_cod_data_source_block meso-6
_cod_depositor_comments
;
The following automatic conversions were performed:

'_symmetry_cell_setting' value 'Monoclinic' changed to 'monoclinic'
according to
/usr/data/users/saulius/crontab/automatic-downloads/rss-feeds/RSC/lib/dictionaries/cif_core.dic
dictionary named 'cif_core.dic' version 2.4.2 from 2011-04-26.

Automatic conversion script
Id: cif_fix_values 2827 2014-09-09 07:05:25Z andrius 

 Adding full bibliography for 7033062--7033065.cif.
;
_cod_original_sg_symbol_H-M P2(1)/c
_cod_database_code 7033062

loop_
_symmetry_equiv_pos_as_xyz
'x, y, z'
'-x, y+1/2, -z+1/2'
'-x, -y, -z'
'x, -y-1/2, z-1/2'

loop_
_atom_site_label
_atom_site_type_symbol
_atom_site_fract_x
_atom_site_fract_y
_atom_site_fract_z
_atom_site_U_iso_or_equiv
_atom_site_adp_type
_atom_site_occupancy
_atom_site_symmetry_multiplicity
_atom_site_calc_flag
_atom_site_refinement_flags
N7 N 0.67642(13) 0.81246(8) 0.20509(9) 0.0198(3) Uani 1 1 d .
N5 N 0.61210(14) 1.11659(7) 0.28601(9) 0.0205(3) Uani 1 1 d .
N1 N 0.06928(13) 0.84196(7) 0.27014(9) 0.0193(3) Uani 1 1 d .
N3 N 0.22219(13) 1.13719(7) 0.23813(9) 0.0197(3) Uani 1 1 d .
C1 C 0.11302(15) 0.87700(9) 0.36148(10) 0.0184(3) Uani 1 1 d .
H1 H 0.2165 0.8786 0.3772 0.022 Uiso 1 1 calc R
C2 C 0.05722(15) 0.96196(8) 0.36712(10) 0.0171(3) Uani 1 1 d .
C3 C 0.11611(16) 1.10399(9) 0.36933(11) 0.0239(3) Uani 1 1 d .
H3A H 0.1916 1.1343 0.4074 0.029 Uiso 1 1 calc R
H3B H 0.0315 1.1110 0.3937 0.029 Uiso 1 1 calc R
C4 C 0.09002(15) 1.13564(9) 0.27223(11) 0.0227(3) Uani 1 1 d .
H4A H 0.0214 1.1021 0.2327 0.027 Uiso 1 1 calc R
H4B H 0.0514 1.1891 0.2707 0.027 Uiso 1 1 calc R
C6 C 0.20190(15) 1.14383(8) 0.13883(11) 0.0209(3) Uani 1 1 d .
H6A H 0.2941 1.1472 0.1232 0.025 Uiso 1 1 calc R
H6B H 0.1530 1.1934 0.1200 0.025 Uiso 1 1 calc R
C7 C 0.11897(15) 1.07563(9) 0.08274(11) 0.0213(3) Uani 1 1 d .
H7A H 0.0189 1.0824 0.0810 0.026 Uiso 1 1 calc R
H7B H 0.1329 1.0778 0.0203 0.026 Uiso 1 1 calc R
C8 C 0.07919(14) 0.94958(8) 0.15602(9) 0.0154(3) Uani 1 1 d .
C9 C 0.14370(15) 0.87215(8) 0.20026(10) 0.0174(3) Uani 1 1 d .
H9 H 0.2431 0.8815 0.2289 0.021 Uiso 1 1 calc R
C10 C 0.67654(15) 1.08505(8) 0.21262(10) 0.0187(3) Uani 1 1 d .
H10 H 0.7699 1.0634 0.2398 0.022 Uiso 1 1 calc R
C11 C 0.58711(14) 1.01946(8) 0.15651(9) 0.0154(3) Uani 1 1 d .
C12 C 0.58989(15) 0.89723(8) 0.06768(10) 0.0190(3) Uani 1 1 d .
H12A H 0.5993 0.9031 0.0046 0.023 Uiso 1 1 calc R
H12B H 0.4899 0.8973 0.0684 0.023 Uiso 1 1 calc R
C13 C 0.65423(16) 0.81821(9) 0.10509(10) 0.0214(3) Uani 1 1 d .
H13A H 0.5925 0.7753 0.0778 0.026 Uiso 1 1 calc R
H13B H 0.7441 0.8113 0.0871 0.026 Uiso 1 1 calc R
C14 C 0.54787(15) 0.82137(8) 0.24161(10) 0.0198(3) Uani 1 1 d .
H14A H 0.4952 0.7718 0.2341 0.024 Uiso 1 1 calc R
H14B H 0.4885 0.8625 0.2078 0.024 Uiso 1 1 calc R
C15 C 0.58564(16) 0.84343(8) 0.34254(10) 0.0204(3) Uani 1 1 d .
H15A H 0.5019 0.8390 0.3683 0.024 Uiso 1 1 calc R
H15B H 0.6551 0.8059 0.3745 0.024 Uiso 1 1 calc R
C16 C 0.55665(14) 0.98702(8) 0.35519(10) 0.0163(3) Uani 1 1 d .
C17 C 0.63002(15) 1.06860(9) 0.36961(10) 0.0192(3) Uani 1 1 d .
H17 H 0.7312 1.0602 0.3934 0.023 Uiso 1 1 calc R
C18 C 0.06218(16) 0.82460(9) 0.43065(11) 0.0237(3) Uani 1 1 d .
H18A H -0.0392 0.8248 0.4184 0.036 Uiso 1 1 calc R
H18B H 0.0981 0.8447 0.4913 0.036 Uiso 1 1 calc R
H18C H 0.0954 0.7712 0.4261 0.036 Uiso 1 1 calc R
C19 C 0.13524(19) 0.80942(9) 0.12530(11) 0.0272(4) Uani 1 1 d .
H19A H 0.1808 0.7614 0.1513 0.041 Uiso 1 1 calc R
H19B H 0.1816 0.8289 0.0788 0.041 Uiso 1 1 calc R
H19C H 0.0380 0.7984 0.0987 0.041 Uiso 1 1 calc R
C20 C 0.69364(18) 1.15269(9) 0.14781(11) 0.0263(3) Uani 1 1 d .
H20A H 0.6029 1.1755 0.1226 0.039 Uiso 1 1 calc R
H20B H 0.7345 1.1324 0.0991 0.039 Uiso 1 1 calc R
H20C H 0.7544 1.1928 0.1809 0.039 Uiso 1 1 calc R
C21 C 0.57042(16) 1.11516(9) 0.44011(11) 0.0236(3) Uani 1 1 d .
H21A H 0.6215 1.1642 0.4536 0.035 Uiso 1 1 calc R
H21B H 0.5796 1.0842 0.4952 0.035 Uiso 1 1 calc R
H21C H 0.4724 1.1265 0.4161 0.035 Uiso 1 1 calc R
N2 N 0.15430(13) 1.02000(8) 0.37319(9) 0.0192(3) Uani 1 1 d .
N4 N 0.16470(13) 0.99837(7) 0.12229(9) 0.0169(2) Uani 1 1 d .
N6 N 0.65754(13) 0.96421(7) 0.12097(9) 0.0177(3) Uani 1 1 d .
N8 N 0.64204(13) 0.92385(7) 0.35755(9) 0.0184(3) Uani 1 1 d .
O1 O -0.06835(10) 0.97519(6) 0.36613(8) 0.0241(2) Uani 1 1 d .
O2 O -0.04782(10) 0.96330(7) 0.15012(8) 0.0241(2) Uani 1 1 d .
O3 O 0.45649(10) 1.02205(6) 0.14437(7) 0.0198(2) Uani 1 1 d .
O4 O 0.42642(10) 0.98040(6) 0.34315(7) 0.0202(2) Uani 1 1 d .
H4N H 0.2498(19) 0.9881(11) 0.1308(12) 0.026(5) Uiso 1 1 d .
H1N H -0.0281(19) 0.8512(10) 0.2509(12) 0.024(5) Uiso 1 1 d .
H3N H 0.2668(17) 1.0920(11) 0.2520(11) 0.023(4) Uiso 1 1 d .
H2N H 0.233(2) 1.0069(11) 0.3718(13) 0.028(5) Uiso 1 1 d .
H6N H 0.744(2) 0.9665(11) 0.1373(12) 0.031(5) Uiso 1 1 d .
H8N H 0.728(2) 0.9322(12) 0.3614(13) 0.036(6) Uiso 1 1 d .
H5N H 0.514(2) 1.1233(12) 0.2630(13) 0.036(5) Uiso 1 1 d .
H7N H 0.7129(19) 0.7664(12) 0.2233(13) 0.031(5) Uiso 1 1 d .

loop_
_atom_site_aniso_label
_atom_site_aniso_U_11
_atom_site_aniso_U_22
_atom_site_aniso_U_33
_atom_site_aniso_U_23
_atom_site_aniso_U_13
_atom_site_aniso_U_12
N7 0.0207(6) 0.0158(6) 0.0248(7) 0.0029(5) 0.0092(5) 0.0050(5)
N5 0.0199(6) 0.0182(6) 0.0239(7) 0.0004(5) 0.0055(5) 0.0012(5)
N1 0.0194(6) 0.0182(6) 0.0213(6) -0.0017(5) 0.0060(5) -0.0025(5)
N3 0.0155(6) 0.0147(6) 0.0301(7) -0.0006(5) 0.0073(5) 0.0004(5)
C1 0.0173(7) 0.0180(7) 0.0215(7) -0.0009(6) 0.0076(6) 0.0008(5)
C2 0.0168(7) 0.0181(7) 0.0174(7) -0.0017(5) 0.0056(5) 0.0000(5)
C3 0.0225(7) 0.0185(7) 0.0338(9) -0.0095(6) 0.0127(7) -0.0023(6)
C4 0.0172(7) 0.0137(7) 0.0391(9) -0.0033(6) 0.0102(6) 0.0009(5)
C6 0.0176(7) 0.0140(7) 0.0315(8) 0.0055(6) 0.0060(6) 0.0002(5)
C7 0.0187(7) 0.0196(7) 0.0244(8) 0.0059(6) 0.0020(6) -0.0008(5)
C8 0.0143(6) 0.0167(7) 0.0146(6) -0.0036(5) 0.0016(5) -0.0021(5)
C9 0.0172(7) 0.0159(7) 0.0190(7) -0.0015(5) 0.0037(5) -0.0010(5)
C10 0.0157(7) 0.0162(7) 0.0234(7) -0.0005(6) 0.0022(6) -0.0022(5)
C11 0.0146(6) 0.0145(6) 0.0165(6) 0.0048(5) 0.0018(5) -0.0009(5)
C12 0.0187(7) 0.0180(7) 0.0201(7) -0.0012(6) 0.0032(6) -0.0013(5)
C13 0.0242(7) 0.0170(7) 0.0244(8) -0.0019(6) 0.0082(6) 0.0008(6)
C14 0.0198(7) 0.0125(6) 0.0285(8) -0.0007(6) 0.0085(6) -0.0013(5)
C15 0.0226(7) 0.0136(7) 0.0273(8) 0.0023(6) 0.0107(6) 0.0003(5)
C16 0.0159(7) 0.0165(7) 0.0184(7) 0.0003(5) 0.0079(5) 0.0002(5)
C17 0.0168(7) 0.0172(7) 0.0243(7) -0.0025(6) 0.0060(6) -0.0014(5)
C18 0.0261(8) 0.0223(8) 0.0240(8) 0.0029(6) 0.0078(6) -0.0025(6)
C19 0.0403(9) 0.0204(8) 0.0218(8) -0.0051(6) 0.0083(7) 0.0024(7)
C20 0.0337(9) 0.0217(8) 0.0243(8) 0.0016(6) 0.0080(7) -0.0108(6)
C21 0.0250(8) 0.0203(8) 0.0246(8) -0.0042(6) 0.0031(6) 0.0015(6)
N2 0.0131(6) 0.0203(6) 0.0253(7) -0.0026(5) 0.0069(5) 0.0006(5)
N4 0.0122(6) 0.0162(6) 0.0225(6) 0.0002(5) 0.0041(5) -0.0009(4)
N6 0.0109(6) 0.0166(6) 0.0247(7) -0.0002(5) 0.0017(5) -0.0003(4)
N8 0.0146(6) 0.0153(6) 0.0267(7) -0.0017(5) 0.0079(5) -0.0011(5)
O1 0.0150(5) 0.0224(6) 0.0361(6) -0.0046(5) 0.0083(5) -0.0003(4)
O2 0.0114(5) 0.0287(6) 0.0316(6) 0.0048(5) 0.0034(4) -0.0011(4)
O3 0.0130(5) 0.0203(5) 0.0259(6) -0.0002(4) 0.0037(4) 0.0009(4)
O4 0.0151(5) 0.0186(5) 0.0283(6) 0.0001(4) 0.0075(4) -0.0006(4)

loop_
_atom_type_symbol
_atom_type_description
_atom_type_scat_dispersion_real
_atom_type_scat_dispersion_imag
_atom_type_scat_source
C C 0.0033 0.0016 'International Tables Vol C Tables 4.2.6.8 and 6.1.1.4'
H H 0.0000 0.0000 'International Tables Vol C Tables 4.2.6.8 and 6.1.1.4'
N N 0.0061 0.0033 'International Tables Vol C Tables 4.2.6.8 and 6.1.1.4'
O O 0.0106 0.0060 'International Tables Vol C Tables 4.2.6.8 and 6.1.1.4'

loop_
_geom_angle_atom_site_label_1
_geom_angle_atom_site_label_2
_geom_angle_atom_site_label_3
_geom_angle
C13 N7 C14 114.62(12)
C13 N7 H7N 109.9(12)
C14 N7 H7N 107.2(12)
C17 N5 C10 116.35(12)
C17 N5 H5N 107.7(12)
C10 N5 H5N 108.9(12)
C1 N1 C9 115.54(11)
C1 N1 H1N 107.2(11)
C9 N1 H1N 109.5(11)
C6 N3 C4 114.24(12)
C6 N3 H3N 105.1(11)
C4 N3 H3N 108.9(12)
N1 C1 C18 109.22(12)
N1 C1 C2 112.86(12)
C18 C1 C2 109.53(12)
N1 C1 H1 108.4
C18 C1 H1 108.4
C2 C1 H1 108.4
O1 C2 N2 122.97(13)
O1 C2 C1 121.65(13)
N2 C2 C1 115.38(12)
N2 C3 C4 111.58(12)
N2 C3 H3A 109.3
C4 C3 H3A 109.3
N2 C3 H3B 109.3
C4 C3 H3B 109.3
H3A C3 H3B 108.0
N3 C4 C3 110.72(12)
N3 C4 H4A 109.5
C3 C4 H4A 109.5
N3 C4 H4B 109.5
C3 C4 H4B 109.5
H4A C4 H4B 108.1
N3 C6 C7 116.05(12)
N3 C6 H6A 108.3
C7 C6 H6A 108.3
N3 C6 H6B 108.3
C7 C6 H6B 108.3
H6A C6 H6B 107.4
N4 C7 C6 111.26(11)
N4 C7 H7A 109.4
C6 C7 H7A 109.4
N4 C7 H7B 109.4
C6 C7 H7B 109.4
H7A C7 H7B 108.0
O2 C8 N4 123.01(13)
O2 C8 C9 119.93(13)
N4 C8 C9 117.01(12)
N1 C9 C19 108.76(12)
N1 C9 C8 112.38(12)
C19 C9 C8 108.41(12)
N1 C9 H9 109.1
C19 C9 H9 109.1
C8 C9 H9 109.1
N5 C10 C20 108.94(12)
N5 C10 C11 112.70(12)
C20 C10 C11 108.20(12)
N5 C10 H10 109.0
C20 C10 H10 109.0
C11 C10 H10 109.0
O3 C11 N6 124.08(13)
O3 C11 C10 119.70(12)
N6 C11 C10 116.18(12)
N6 C12 C13 111.81(12)
N6 C12 H12A 109.3
C13 C12 H12A 109.3
N6 C12 H12B 109.3
C13 C12 H12B 109.3
H12A C12 H12B 107.9
N7 C13 C12 113.11(12)
N7 C13 H13A 109.0
C12 C13 H13A 109.0
N7 C13 H13B 109.0
C12 C13 H13B 109.0
H13A C13 H13B 107.8
N7 C14 C15 110.26(12)
N7 C14 H14A 109.6
C15 C14 H14A 109.6
N7 C14 H14B 109.6
C15 C14 H14B 109.6
H14A C14 H14B 108.1
N8 C15 C14 112.53(12)
N8 C15 H15A 109.1
C14 C15 H15A 109.1
N8 C15 H15B 109.1
C14 C15 H15B 109.1
H15A C15 H15B 107.8
O4 C16 N8 122.37(13)
O4 C16 C17 121.73(12)
N8 C16 C17 115.90(12)
N5 C17 C21 108.20(12)
N5 C17 C16 113.72(12)
C21 C17 C16 108.91(12)
N5 C17 H17 108.6
C21 C17 H17 108.6
C16 C17 H17 108.6
C1 C18 H18A 109.5
C1 C18 H18B 109.5
H18A C18 H18B 109.5
C1 C18 H18C 109.5
H18A C18 H18C 109.5
H18B C18 H18C 109.5
C9 C19 H19A 109.5
C9 C19 H19B 109.5
H19A C19 H19B 109.5
C9 C19 H19C 109.5
H19A C19 H19C 109.5
H19B C19 H19C 109.5
C10 C20 H20A 109.5
C10 C20 H20B 109.5
H20A C20 H20B 109.5
C10 C20 H20C 109.5
H20A C20 H20C 109.5
H20B C20 H20C 109.5
C17 C21 H21A 109.5
C17 C21 H21B 109.5
H21A C21 H21B 109.5
C17 C21 H21C 109.5
H21A C21 H21C 109.5
H21B C21 H21C 109.5
C2 N2 C3 122.10(13)
C2 N2 H2N 117.1(14)
C3 N2 H2N 120.2(14)
C8 N4 C7 122.65(12)
C8 N4 H4N 119.4(13)
C7 N4 H4N 117.3(13)
C11 N6 C12 123.37(12)
C11 N6 H6N 115.2(13)
C12 N6 H6N 120.8(13)
C16 N8 C15 121.34(12)
C16 N8 H8N 118.0(14)
C15 N8 H8N 120.2(14)

loop_
_geom_bond_atom_site_label_1
_geom_bond_atom_site_label_2
_geom_bond_distance
N7 C13 1.465(2)
N7 C14 1.4671(19)
N7 H7N 0.870(19)
N5 C17 1.4643(19)
N5 C10 1.468(2)
N5 H5N 0.948(19)
N1 C1 1.4630(18)
N1 C9 1.4757(19)
N1 H1N 0.939(17)
N3 C6 1.457(2)
N3 C4 1.4731(19)
N3 H3N 0.876(18)
C1 C18 1.515(2)
C1 C2 1.534(2)
C1 H1 0.9800
C2 O1 1.2330(17)
C2 N2 1.3437(18)
C3 N2 1.4559(19)
C3 C4 1.514(2)
C3 H3A 0.9700
C3 H3B 0.9700
C4 H4A 0.9700
C4 H4B 0.9700
C6 C7 1.541(2)
C6 H6A 0.9700
C6 H6B 0.9700
C7 N4 1.4550(18)
C7 H7A 0.9700
C7 H7B 0.9700
C8 O2 1.2360(17)
C8 N4 1.3358(18)
C8 C9 1.531(2)
C9 C19 1.526(2)
C9 H9 0.9800
C10 C20 1.523(2)
C10 C11 1.5360(19)
C10 H10 0.9800
C11 O3 1.2402(16)
C11 N6 1.3258(18)
C12 N6 1.4515(18)
C12 C13 1.521(2)
C12 H12A 0.9700
C12 H12B 0.9700
C13 H13A 0.9700
C13 H13B 0.9700
C14 C15 1.519(2)
C14 H14A 0.9700
C14 H14B 0.9700
C15 N8 1.4560(18)
C15 H15A 0.9700
C15 H15B 0.9700
C16 O4 1.2408(17)
C16 N8 1.3406(18)
C16 C17 1.537(2)
C17 C21 1.518(2)
C17 H17 0.9800
C18 H18A 0.9600
C18 H18B 0.9600
C18 H18C 0.9600
C19 H19A 0.9600
C19 H19B 0.9600
C19 H19C 0.9600
C20 H20A 0.9600
C20 H20B 0.9600
C20 H20C 0.9600
C21 H21A 0.9600
C21 H21B 0.9600
C21 H21C 0.9600
N2 H2N 0.798(19)
N4 H4N 0.826(18)
N6 H6N 0.821(19)
N8 H8N 0.83(2)
